data_7118818
loop_
_publ_author_name
'Grzybowski, Marek'
'Deperasi\'nska, Irena'
'Chotkowski, Maciej'
'Banasiewicz, Marzena'
'Makarewicz, Artur'
'Kozankiewicz, Boles\/law'
'Gryko, Daniel T.'

_publ_section_title
;
 Dipyrrolonaphthyridinediones - structurally unique cross-conjugated dyes.
;
_journal_issue 29
_journal_name_full 'Chemical communications (Cambridge, England)'
_journal_page_first 5108
_journal_page_last 5111
_journal_paper_doi 10.1039/c6cc01017b
_journal_volume 52
_journal_year 2016
_chemical_formula_moiety 'C18 H16 N2 O2'
_chemical_formula_sum 'C18 H16 N2 O2'
_chemical_formula_weight 292.33
_chemical_name_systematic
;
 dipyrrolo[1,2-b:1 ,2 -g][2,6]naphthyridine-5,11-dione
;
_space_group_crystal_system tetragonal
_space_group_IT_number 88
_space_group_name_Hall '-I 4ad'
_space_group_name_H-M_alt 'I 41/a'
_symmetry_space_group_name_Hall '-I 4ad'
_symmetry_space_group_name_H-M 'I 41/a :2'
_atom_sites_solution_hydrogens geom
_atom_sites_solution_primary direct
_atom_sites_solution_secondary difmap
_audit_creation_method SHELXL-2014
_audit_update_record
;
2016-02-02 deposited with the CCDC.
2016-03-01 downloaded from the CCDC.
;
_cell_angle_alpha 90
_cell_angle_beta 90
_cell_angle_gamma 90
_cell_formula_units_Z 8
_cell_length_a 24.3920(10)
_cell_length_b 24.3920(10)
_cell_length_c 4.8236(3)
_cell_measurement_temperature 296(2)
_cell_measurement_theta_max 68.30
_cell_measurement_theta_min 3.62
_cell_volume 2869.9(2)
_computing_cell_refinement 'Bruker SAINT'
_computing_data_collection 'Bruker APEX2'
_computing_data_reduction 'Bruker SAINT'
_computing_molecular_graphics 'Bruker SHELXTL'
_computing_publication_material 'Bruker SHELXTL'
_computing_structure_refinement 'SHELXL-2014 (Sheldrick, 2014)'
_computing_structure_solution 'SHELXL-2014 (Sheldrick, 2014)'
_diffrn_ambient_temperature 296(2)
_diffrn_measured_fraction_theta_full 0.879
_diffrn_measured_fraction_theta_max 0.879
_diffrn_measurement_device_type 'Bruker APEX-II CCD'
_diffrn_measurement_method '\f and \w scans'
_diffrn_radiation_monochromator graphite
_diffrn_radiation_type CuK\a
_diffrn_radiation_wavelength 1.54178
_diffrn_reflns_av_R_equivalents 0.0582
_diffrn_reflns_av_unetI/netI 0.0423
_diffrn_reflns_Laue_measured_fraction_full 0.879
_diffrn_reflns_Laue_measured_fraction_max 0.879
_diffrn_reflns_limit_h_max 28
_diffrn_reflns_limit_h_min -29
_diffrn_reflns_limit_k_max 27
_diffrn_reflns_limit_k_min -28
_diffrn_reflns_limit_l_max 5
_diffrn_reflns_limit_l_min -4
_diffrn_reflns_number 7619
_diffrn_reflns_point_group_measured_fraction_full 0.879
_diffrn_reflns_point_group_measured_fraction_max 0.879
_diffrn_reflns_theta_full 67.679
_diffrn_reflns_theta_max 68.298
_diffrn_reflns_theta_min 3.624
_diffrn_source 'fine-focus sealed tube'
_exptl_absorpt_coefficient_mu 0.720
_exptl_absorpt_correction_T_max 0.9420
_exptl_absorpt_correction_T_min 0.7932
_exptl_absorpt_correction_type numerical
_exptl_absorpt_process_details sadabs
_exptl_crystal_colour orange
_exptl_crystal_density_diffrn 1.353
_exptl_crystal_density_method 'not measured'
_exptl_crystal_description needle
_exptl_crystal_F_000 1232
_exptl_crystal_recrystallization_method 'Re-crystallisation from solvent: 1,2-dichloroethane/methanol'
_exptl_crystal_size_max 0.337
_exptl_crystal_size_mid 0.101
_exptl_crystal_size_min 0.084
_refine_diff_density_max 0.098
_refine_diff_density_min -0.108
_refine_diff_density_rms 0.031
_refine_ls_extinction_method none
_refine_ls_goodness_of_fit_ref 1.045
_refine_ls_hydrogen_treatment constr
_refine_ls_matrix_type full
_refine_ls_number_parameters 101
_refine_ls_number_reflns 1156
_refine_ls_number_restraints 0
_refine_ls_restrained_S_all 1.045
_refine_ls_R_factor_all 0.0538
_refine_ls_R_factor_gt 0.0401
_refine_ls_shift/su_max 0.001
_refine_ls_shift/su_mean 0.000
_refine_ls_structure_factor_coef Fsqd
_refine_ls_weighting_details 'w=1/[\s^2^(Fo^2^)+(0.0547P)^2^+0.3487P] where P=(Fo^2^+2Fc^2^)/3'
_refine_ls_weighting_scheme calc
_refine_ls_wR_factor_gt 0.1033
_refine_ls_wR_factor_ref 0.1108
_reflns_Friedel_coverage 0.000
_reflns_number_gt 886
_reflns_number_total 1156
_reflns_threshold_expression 'I > 2\s(I)'
_cod_data_source_file c6cc01017b2.cif
_cod_data_source_block MGG492_0ma
_cod_depositor_comments 'Adding full bibliography for 7118818.cif.'
_cod_original_cell_volume 2869.9(3)
_cod_database_code 7118818
_shelx_space_group_comment
;
The symmetry employed for this shelxl refinement is uniquely defined
by the following loop, which should always be used as a source of
symmetry information in preference to the above space-group names.
They are only intended as comments.
;
_shelx_estimated_absorpt_t_min 0.793
_shelx_estimated_absorpt_t_max 0.942
_shelxl_version_number 2014-3

loop_
_space_group_symop_operation_xyz
'x, y, z'
'-y+1/4, x+3/4, z+3/4'
'y+1/4, -x+1/4, z+1/4'
'-x, -y+1/2, z'
'x+1/2, y+1/2, z+1/2'
'-y+3/4, x+5/4, z+5/4'
'y+3/4, -x+3/4, z+3/4'
'-x+1/2, -y+1, z+1/2'
'-x, -y, -z'
'y-1/4, -x-3/4, -z-3/4'
'-y-1/4, x-1/4, -z-1/4'
'x, y-1/2, -z'
'-x+1/2, -y+1/2, -z+1/2'
'y+1/4, -x-1/4, -z-1/4'
'-y+1/4, x+1/4, -z+1/4'
'x+1/2, y, -z+1/2'

loop_
_atom_site_label
_atom_site_type_symbol
_atom_site_fract_x
_atom_site_fract_y
_atom_site_fract_z
_atom_site_U_iso_or_equiv
_atom_site_adp_type
_atom_site_occupancy
_atom_site_site_symmetry_order
_atom_site_calc_flag
_atom_site_refinement_flags_posn
_atom_site_refinement_flags_adp
O1 O 0.57847(6) 0.59543(5) 0.0536(3) 0.0744(5) Uani 1 1 d . .
N1 N 0.58486(6) 0.51559(6) 0.2808(3) 0.0559(4) Uani 1 1 d . .
C1 C 0.63138(9) 0.52824(10) 0.4301(5) 0.0746(6) Uani 1 1 d . .
H1 H 0.6510 0.5609 0.4208 0.090 Uiso 1 1 calc R U
C2 C 0.64340(11) 0.48453(11) 0.5929(5) 0.0860(8) Uani 1 1 d . .
H2 H 0.6729 0.4819 0.7143 0.103 Uiso 1 1 calc R U
C3 C 0.60364(10) 0.44381(10) 0.5466(4) 0.0743(6) Uani 1 1 d . .
H3 H 0.6023 0.4096 0.6318 0.089 Uiso 1 1 calc R U
C4 C 0.56704(8) 0.46342(7) 0.3530(3) 0.0544(5) Uani 1 1 d . .
C5 C 0.51889(8) 0.44133(6) 0.2293(3) 0.0500(4) Uani 1 1 d . .
C6 C 0.49063(7) 0.47231(6) 0.0387(3) 0.0455(4) Uani 1 1 d . .
C7 C 0.55889(7) 0.55021(7) 0.0923(4) 0.0524(4) Uani 1 1 d . .
C8 C 0.50385(10) 0.38420(7) 0.3234(4) 0.0635(5) Uani 1 1 d . .
H8A H 0.4643 0.3815 0.3386 0.076 Uiso 1 1 calc R U
H8B H 0.5193 0.3778 0.5058 0.076 Uiso 1 1 calc R U
C9 C 0.52442(9) 0.34010(7) 0.1252(4) 0.0684(6) Uani 1 1 d . .
H9A H 0.5060 0.3437 -0.0498 0.103 Uiso 1 1 calc R U
H9B H 0.5170 0.3046 0.2020 0.103 Uiso 1 1 calc R U
H9C H 0.5632 0.3443 0.0986 0.103 Uiso 1 1 calc R U

loop_
_atom_site_aniso_label
_atom_site_aniso_U_11
_atom_site_aniso_U_22
_atom_site_aniso_U_33
_atom_site_aniso_U_23
_atom_site_aniso_U_13
_atom_site_aniso_U_12
O1 0.0676(9) 0.0470(7) 0.1088(11) 0.0010(7) 0.0119(8) -0.0123(6)
N1 0.0555(9) 0.0514(8) 0.0607(8) -0.0076(6) 0.0047(7) 0.0036(7)
C1 0.0628(12) 0.0766(14) 0.0845(14) -0.0221(12) -0.0042(10) 0.0053(11)
C2 0.0799(15) 0.0954(18) 0.0827(15) -0.0212(13) -0.0191(12) 0.0266(13)
C3 0.0943(16) 0.0703(13) 0.0582(11) -0.0033(9) -0.0037(10) 0.0272(12)
C4 0.0666(11) 0.0478(9) 0.0489(9) -0.0031(7) 0.0094(8) 0.0103(8)
C5 0.0645(10) 0.0413(9) 0.0442(8) 0.0003(7) 0.0188(7) 0.0053(7)
C6 0.0519(9) 0.0368(8) 0.0477(8) -0.0006(6) 0.0165(7) 0.0021(6)
C7 0.0537(9) 0.0403(8) 0.0632(10) -0.0040(7) 0.0179(8) 0.0013(7)
C8 0.0904(14) 0.0465(10) 0.0538(10) 0.0115(7) 0.0168(9) 0.0027(9)
C9 0.0872(14) 0.0417(9) 0.0764(13) 0.0107(9) 0.0155(10) 0.0103(10)

loop_
_atom_type_symbol
_atom_type_description
_atom_type_scat_dispersion_real
_atom_type_scat_dispersion_imag
_atom_type_scat_source
C C 0.0181 0.0091 'International Tables Vol C Tables 4.2.6.8 and 6.1.1.4'
H H 0.0000 0.0000 'International Tables Vol C Tables 4.2.6.8 and 6.1.1.4'
N N 0.0311 0.0180 'International Tables Vol C Tables 4.2.6.8 and 6.1.1.4'
O O 0.0492 0.0322 'International Tables Vol C Tables 4.2.6.8 and 6.1.1.4'

loop_
_geom_angle_atom_site_label_1
_geom_angle_atom_site_label_2
_geom_angle_atom_site_label_3
_geom_angle
_geom_angle_site_symmetry_1
_geom_angle_site_symmetry_3
C1 N1 C4 109.37(17) . .
C1 N1 C7 125.41(17) . .
C4 N1 C7 125.20(15) . .
C2 C1 N1 107.7(2) . .
C2 C1 H1 126.1 . .
N1 C1 H1 126.1 . .
C1 C2 C3 108.3(2) . .
C1 C2 H2 125.8 . .
C3 C2 H2 125.8 . .
C4 C3 C2 108.0(2) . .
C4 C3 H3 126.0 . .
C2 C3 H3 126.0 . .
C3 C4 N1 106.57(18) . .
C3 C4 C5 133.43(19) . .
N1 C4 C5 120.00(15) . .
C6 C5 C4 119.07(15) . .
C6 C5 C8 125.85(18) . .
C4 C5 C8 115.07(16) . .
C5 C6 C7 119.60(15) . 9_665
C5 C6 C6 121.1(2) . 9_665
C7 C6 C6 119.26(19) 9_665 9_665
O1 C7 N1 118.10(17) . .
O1 C7 C6 126.57(18) . 9_665
N1 C7 C6 115.33(15) . 9_665
C5 C8 C9 112.51(15) . .
C5 C8 H8A 109.1 . .
C9 C8 H8A 109.1 . .
C5 C8 H8B 109.1 . .
C9 C8 H8B 109.1 . .
H8A C8 H8B 107.8 . .
C8 C9 H9A 109.5 . .
C8 C9 H9B 109.5 . .
H9A C9 H9B 109.5 . .
C8 C9 H9C 109.5 . .
H9A C9 H9C 109.5 . .
H9B C9 H9C 109.5 . .

loop_
_geom_bond_atom_site_label_1
_geom_bond_atom_site_label_2
_geom_bond_distance
_geom_bond_site_symmetry_2
O1 C7 1.217(2) .
N1 C1 1.379(3) .
N1 C4 1.389(3) .
N1 C7 1.393(2) .
C1 C2 1.356(4) .
C1 H1 0.9300 .
C2 C3 1.406(4) .
C2 H2 0.9300 .
C3 C4 1.377(3) .
C3 H3 0.9300 .
C4 C5 1.423(3) .
C5 C6 1.375(2) .
C5 C8 1.511(2) .
C6 C7 1.469(3) 9_665
C6 C6 1.474(3) 9_665
C7 C6 1.469(3) 9_665
C8 C9 1.524(3) .
C8 H8A 0.9700 .
C8 H8B 0.9700 .
C9 H9A 0.9600 .
C9 H9B 0.9600 .
C9 H9C 0.9600 .

loop_
_geom_hbond_atom_site_label_D
_geom_hbond_atom_site_label_H
_geom_hbond_atom_site_label_A
_geom_hbond_distance_DH
_geom_hbond_distance_HA
_geom_hbond_distance_DA
_geom_hbond_angle_DHA
_geom_hbond_site_symmetry_A
C3 H3 O1 0.93 2.50 3.316(3) 147.1 2_645
C3 H3 O1 0.93 2.50 3.316(3) 147.1 2_645
C3 H3 O1 0.93 2.50 3.316(3) 147.1 2_645
C3 H3 O1 0.93 2.50 3.316(3) 147.1 2_645
C3 H3 O1 0.93 2.50 3.316(3) 147.1 2_645
C3 H3 O1 0.93 2.50 3.316(3) 147.1 2_645
C3 H3 O1 0.93 2.50 3.316(3) 147.1 2_645
C3 H3 O1 0.93 2.50 3.316(3) 147.1 2_645
C3 H3 O1 0.93 2.50 3.316(3) 147.1 2_645

loop_
_geom_torsion_atom_site_label_1
_geom_torsion_atom_site_label_2
_geom_torsion_atom_site_label_3
_geom_torsion_atom_site_label_4
_geom_torsion
_geom_torsion_site_symmetry_4
C4 N1 C1 C2 0.7(2) .
C7 N1 C1 C2 179.11(18) .
N1 C1 C2 C3 -0.3(3) .
C1 C2 C3 C4 -0.1(3) .
C2 C3 C4 N1 0.5(2) .
C2 C3 C4 C5 -179.14(19) .
C1 N1 C4 C3 -0.70(19) .
C7 N1 C4 C3 -179.16(15) .
C1 N1 C4 C5 178.99(15) .
C7 N1 C4 C5 0.5(2) .
C3 C4 C5 C6 179.64(18) .
N1 C4 C5 C6 0.1(2) .
C3 C4 C5 C8 -0.7(3) .
N1 C4 C5 C8 179.70(15) .
C4 C5 C6 C7 179.49(13) 9_665
C8 C5 C6 C7 -0.1(2) 9_665
C4 C5 C6 C6 -0.1(3) 9_665
C8 C5 C6 C6 -179.66(17) 9_665
C1 N1 C7 O1 0.2(3) .
C4 N1 C7 O1 178.38(16) .
C1 N1 C7 C6 -179.21(15) 9_665
C4 N1 C7 C6 -1.0(2) 9_665
C6 C5 C8 C9 83.0(2) .
C4 C5 C8 C9 -96.6(2) .
